data_4341760
loop_
_publ_author_name
'Mednikov, Evgueni G.'
'Dahl, Lawrence F.'

_publ_section_title
;
 Acid/Base-Controlled Au(I)/Au(0) Reductive Transformations of the
 Monogold [(\m14-Au)Pd22(CO)20(PEt3)8](+) Monocation into Three Different
 Neutral Digold Nanoclusters: Au2Pd21(CO)20(PEt3)10,
 Au2Pd28(CO)26(PEt3)10, and New Five-Layer Hexagonal Close-Packed
 (\m12-Au)2Pd42(CO)30(PEt3)12 with a Trigonal-Bipyramidal AuPd3Au Kernel.
;
_journal_issue 3
_journal_name_full 'Inorganic chemistry'
_journal_page_first 1145
_journal_page_last 1151
_journal_paper_doi 10.1021/ic502470m
_journal_volume 54
_journal_year 2015
_chemical_formula_moiety 'C102 H180 Au2 O30 P12 Pd42'
_chemical_formula_sum 'C102 H180 Au2 O30 P12 Pd42'
_chemical_formula_weight 7120.83
_chemical_name_common 'Gold/Palladium Carbonyl Phosphine Cluster'
_chemical_name_systematic
; 
 ? 
;
_space_group_IT_number 167
_space_group_name_Hall '-R 3 2"c'
_symmetry_cell_setting trigonal
_symmetry_space_group_name_Hall '-R 3 2"c'
_symmetry_space_group_name_H-M 'R -3 c :H'
_atom_sites_solution_hydrogens geom
_atom_sites_solution_primary direct
_atom_sites_solution_secondary difmap
_audit_creation_method SHELXL-97
_cell_angle_alpha 90.00
_cell_angle_beta 90.00
_cell_angle_gamma 120.00
_cell_formula_units_Z 6
_cell_length_a 28.2643(10)
_cell_length_b 28.2643(10)
_cell_length_c 36.1195(14)
_cell_measurement_temperature 100(2)
_cell_volume 24989.0(16)
_computing_structure_refinement 'SHELXL-97 (Sheldrick, 2008)'
_computing_structure_solution 'SHELXS-97 (Sheldrick, 2008)'
_diffrn_ambient_temperature 100(2)
_diffrn_measured_fraction_theta_full 0.995
_diffrn_measured_fraction_theta_max 0.995
_diffrn_measurement_device_type 'Bruker SMART APEX2 area detector'
_diffrn_measurement_method 'w and f scans'
_diffrn_radiation_monochromator 'mirror optics'
_diffrn_radiation_source 'fine-focus sealed tube'
_diffrn_radiation_type MoK\a
_diffrn_radiation_wavelength 0.71073
_diffrn_reflns_av_R_equivalents 0.0493
_diffrn_reflns_av_sigmaI/netI 0.0152
_diffrn_reflns_limit_h_max 34
_diffrn_reflns_limit_h_min -34
_diffrn_reflns_limit_k_max 34
_diffrn_reflns_limit_k_min -34
_diffrn_reflns_limit_l_max 44
_diffrn_reflns_limit_l_min -44
_diffrn_reflns_number 142041
_diffrn_reflns_theta_full 26.00
_diffrn_reflns_theta_max 26.00
_diffrn_reflns_theta_min 2.01
_exptl_absorpt_coefficient_mu 6.322
_exptl_absorpt_correction_T_max 0.5791
_exptl_absorpt_correction_T_min 0.4937
_exptl_absorpt_correction_type analytical
_exptl_absorpt_process_details
;
SADABS  (Bruker-AXS, 2007)
;
_exptl_crystal_colour black
_exptl_crystal_density_diffrn 2.839
_exptl_crystal_density_method 'not measured'
_exptl_crystal_description 'block crystal'
_exptl_crystal_F_000 19812
_exptl_crystal_size_max 0.13
_exptl_crystal_size_mid 0.11
_exptl_crystal_size_min 0.10
_refine_diff_density_max 2.274
_refine_diff_density_min -2.667
_refine_diff_density_rms 0.260
_refine_ls_extinction_method none
_refine_ls_goodness_of_fit_ref 1.025
_refine_ls_hydrogen_treatment constr
_refine_ls_matrix_type full
_refine_ls_number_parameters 276
_refine_ls_number_reflns 5437
_refine_ls_number_restraints 35
_refine_ls_restrained_S_all 1.024
_refine_ls_R_factor_all 0.0779
_refine_ls_R_factor_gt 0.0599
_refine_ls_shift/su_max 0.002
_refine_ls_shift/su_mean 0.000
_refine_ls_structure_factor_coef Fsqd
_refine_ls_weighting_details 'calc w=1/[\s^2^(Fo^2^)+(0.0616P)^2^+2566.1482P] where P=(Fo^2^+2Fc^2^)/3'
_refine_ls_weighting_scheme calc
_refine_ls_wR_factor_gt 0.1572
_refine_ls_wR_factor_ref 0.1696
_reflns_number_gt 4525
_reflns_number_total 5437
_reflns_threshold_expression >2sigma(I)
_cod_data_source_file ic502470m_si_001.cif
_cod_data_source_block dahl374
_cod_depositor_comments 'Adding full bibliography for 4341760.cif.'
_cod_original_sg_symbol_H-M R-3c
_cod_database_code 4341760

loop_
_symmetry_equiv_pos_as_xyz
'x, y, z'
'-y, x-y, z'
'-x+y, -x, z'
'y, x, -z+1/2'
'x-y, -y, -z+1/2'
'-x, -x+y, -z+1/2'
'x+2/3, y+1/3, z+1/3'
'-y+2/3, x-y+1/3, z+1/3'
'-x+y+2/3, -x+1/3, z+1/3'
'y+2/3, x+1/3, -z+5/6'
'x-y+2/3, -y+1/3, -z+5/6'
'-x+2/3, -x+y+1/3, -z+5/6'
'x+1/3, y+2/3, z+2/3'
'-y+1/3, x-y+2/3, z+2/3'
'-x+y+1/3, -x+2/3, z+2/3'
'y+1/3, x+2/3, -z+7/6'
'x-y+1/3, -y+2/3, -z+7/6'
'-x+1/3, -x+y+2/3, -z+7/6'
'-x, -y, -z'
'y, -x+y, -z'
'x-y, x, -z'
'-y, -x, z-1/2'
'-x+y, y, z-1/2'
'x, x-y, z-1/2'
'-x+2/3, -y+1/3, -z+1/3'
'y+2/3, -x+y+1/3, -z+1/3'
'x-y+2/3, x+1/3, -z+1/3'
'-y+2/3, -x+1/3, z-1/6'
'-x+y+2/3, y+1/3, z-1/6'
'x+2/3, x-y+1/3, z-1/6'
'-x+1/3, -y+2/3, -z+2/3'
'y+1/3, -x+y+2/3, -z+2/3'
'x-y+1/3, x+2/3, -z+2/3'
'-y+1/3, -x+2/3, z+1/6'
'-x+y+1/3, y+2/3, z+1/6'
'x+1/3, x-y+2/3, z+1/6'

loop_
_atom_site_label
_atom_site_type_symbol
_atom_site_fract_x
_atom_site_fract_y
_atom_site_fract_z
_atom_site_U_iso_or_equiv
_atom_site_adp_type
_atom_site_occupancy
_atom_site_symmetry_multiplicity
_atom_site_calc_flag
_atom_site_refinement_flags
_atom_site_disorder_assembly
_atom_site_disorder_group
Au1 Au 0.6667 0.3333 1.019652(18) 0.02495(19) Uani 1 3 d S . .
Pd1 Pd 0.6667 0.38815(4) 1.0833 0.0214(2) Uani 1 2 d S . .
Pd2 Pd 0.72000(3) 0.44842(3) 1.02014(2) 0.0274(2) Uani 1 1 d . . .
Pd3 Pd 0.78161(4) 0.44827(4) 1.0833 0.0294(3) Uani 1 2 d SD . .
Pd4 Pd 0.60523(3) 0.38561(3) 1.01808(2) 0.0277(2) Uani 1 1 d D . .
Pd5 Pd 0.66611(3) 0.38988(3) 0.95711(2) 0.0290(2) Uani 1 1 d . . .
Pd6 Pd 0.72291(4) 0.50080(4) 1.08574(2) 0.0335(2) Uani 1 1 d . . .
Pd7 Pd 0.77705(4) 0.44715(4) 0.95258(3) 0.0376(2) Uani 1 1 d . . .
Pd8 Pd 0.66785(4) 0.50938(4) 1.02249(3) 0.0408(3) Uani 1 1 d D . .
P1 P 0.8403(2) 0.51571(17) 0.91442(12) 0.0694(13) Uani 1 1 d D A .
O1 O 0.5574(13) 0.4338(11) 0.9722(8) 0.071(8) Uiso 0.42 1 d PD A 1
C1 C 0.5696(13) 0.4002(12) 0.9741(7) 0.040(7) Uiso 0.42 1 d PD A 1
O1A O 0.5294(10) 0.4132(9) 0.9897(7) 0.080(6) Uiso 0.58 1 d PD A 2
C1A C 0.5482(9) 0.3853(10) 0.9859(6) 0.048(6) Uiso 0.58 1 d PD A 2
O2 O 0.7811(6) 0.5566(5) 0.9907(4) 0.081(4) Uani 1 1 d . A .
C2 C 0.7412(6) 0.5212(5) 1.0042(4) 0.051(3) Uani 1 1 d . . .
O3 O 0.9050(9) 0.5100(9) 1.0864(8) 0.089(8) Uiso 0.51 1 d PD B 3
C3 C 0.8618(6) 0.4720(10) 1.0831(7) 0.045(6) Uiso 0.51 1 d PD B 3
O3A O 0.8885(12) 0.5018(12) 1.0482(9) 0.098(9) Uiso 0.49 1 d PD B 4
C3A C 0.8492(11) 0.4612(14) 1.0561(11) 0.082(11) Uiso 0.49 1 d PD . 4
O4 O 0.7057(4) 0.4453(5) 0.8885(3) 0.060(3) Uani 1 1 d . . .
O5 O 0.7475(6) 0.6111(5) 1.1044(3) 0.081(4) Uani 1 1 d . B .
C4 C 0.7132(6) 0.4348(6) 0.9181(3) 0.048(3) Uani 1 1 d . A .
C5 C 0.7237(7) 0.5658(7) 1.1119(4) 0.057(4) Uani 1 1 d . . .
C11 C 0.829(2) 0.551(2) 0.8760(13) 0.099(19) Uiso 0.36 1 d PD A 5
H11A H 0.8266 0.5307 0.8530 0.119 Uiso 0.36 1 calc PR A 5
H11B H 0.7923 0.5472 0.8797 0.119 Uiso 0.36 1 calc PR A 5
C12 C 0.8814(17) 0.488(2) 0.8946(15) 0.085(16) Uiso 0.36 1 d PD A 5
H12A H 0.9124 0.5172 0.8806 0.101 Uiso 0.36 1 calc PR A 5
H12B H 0.8968 0.4763 0.9150 0.101 Uiso 0.36 1 calc PR A 5
C13 C 0.9031(8) 0.5668(10) 0.9376(8) 0.029(6) Uiso 0.36 1 d PD A 5
H13A H 0.9236 0.5482 0.9447 0.035 Uiso 0.36 1 calc PR A 5
H13B H 0.9254 0.5946 0.9189 0.035 Uiso 0.36 1 calc PR A 5
C14 C 0.870(3) 0.611(2) 0.870(2) 0.110(12) Uiso 0.36 1 d PD A 5
H14A H 0.8522 0.6289 0.8582 0.166 Uiso 0.36 1 calc PR A 5
H14B H 0.8998 0.6142 0.8542 0.166 Uiso 0.36 1 calc PR A 5
H14C H 0.8852 0.6282 0.8940 0.166 Uiso 0.36 1 calc PR A 5
C15 C 0.848(3) 0.439(2) 0.8689(18) 0.050(18) Uiso 0.36 1 d PD A 5
H15A H 0.8720 0.4269 0.8584 0.075 Uiso 0.36 1 calc PR A 5
H15B H 0.8325 0.4505 0.8488 0.075 Uiso 0.36 1 calc PR A 5
H15C H 0.8187 0.4095 0.8830 0.075 Uiso 0.36 1 calc PR A 5
C16 C 0.901(4) 0.597(3) 0.9718(15) 0.11(2) Uiso 0.36 1 d PD A 5
H16A H 0.9378 0.6226 0.9805 0.169 Uiso 0.36 1 calc PR A 5
H16B H 0.8801 0.5710 0.9915 0.169 Uiso 0.36 1 calc PR A 5
H16C H 0.8824 0.6180 0.9655 0.169 Uiso 0.36 1 calc PR A 5
C11A C 0.8179(9) 0.5647(8) 0.8997(6) 0.052(5) Uiso 0.64 1 d PD A 6
H11C H 0.7817 0.5425 0.8879 0.063 Uiso 0.64 1 calc PR A 6
H11D H 0.8116 0.5797 0.9228 0.063 Uiso 0.64 1 calc PR A 6
C12A C 0.8418(11) 0.4889(10) 0.8684(4) 0.063(6) Uiso 0.64 1 d PD A 6
H12C H 0.8058 0.4748 0.8562 0.076 Uiso 0.64 1 calc PR A 6
H12D H 0.8698 0.5185 0.8528 0.076 Uiso 0.64 1 calc PR A 6
C13A C 0.9135(5) 0.5567(16) 0.9236(11) 0.118(14) Uiso 0.64 1 d PD A 6
H13C H 0.9302 0.5337 0.9283 0.142 Uiso 0.64 1 calc PR A 6
H13D H 0.9333 0.5827 0.9033 0.142 Uiso 0.64 1 calc PR A 6
C14A C 0.8507(16) 0.6133(14) 0.8742(11) 0.110(12) Uiso 0.64 1 d PD A 6
H14D H 0.8307 0.6330 0.8703 0.166 Uiso 0.64 1 calc PR A 6
H14E H 0.8563 0.6003 0.8503 0.166 Uiso 0.64 1 calc PR A 6
H14F H 0.8863 0.6379 0.8855 0.166 Uiso 0.64 1 calc PR A 6
C15A C 0.855(2) 0.4428(18) 0.8723(16) 0.10(2) Uiso 0.64 1 d PD A 6
H15D H 0.8554 0.4282 0.8477 0.145 Uiso 0.64 1 calc PR A 6
H15E H 0.8273 0.4137 0.8878 0.145 Uiso 0.64 1 calc PR A 6
H15F H 0.8911 0.4572 0.8838 0.145 Uiso 0.64 1 calc PR A 6
C16A C 0.9111(18) 0.5856(18) 0.9586(11) 0.107(12) Uiso 0.64 1 d PD A 6
H16D H 0.9483 0.6104 0.9674 0.161 Uiso 0.64 1 calc PR A 6
H16E H 0.8907 0.5584 0.9778 0.161 Uiso 0.64 1 calc PR A 6
H16F H 0.8928 0.6065 0.9531 0.161 Uiso 0.64 1 calc PR A 6
P2 P 0.6654(3) 0.5628(3) 0.97515(18) 0.0578(17) Uani 0.68 1 d PD C 7
C21 C 0.6540(14) 0.5285(10) 0.9302(4) 0.081(8) Uiso 0.68 1 d PD C 7
H21A H 0.6802 0.5149 0.9283 0.097 Uiso 0.68 1 calc PR C 7
H21B H 0.6169 0.4960 0.9307 0.097 Uiso 0.68 1 calc PR C 7
C22 C 0.7292(8) 0.6281(7) 0.9693(7) 0.074(6) Uiso 0.68 1 d PD C 7
H22A H 0.7586 0.6208 0.9614 0.089 Uiso 0.68 1 calc PR C 7
H22B H 0.7243 0.6494 0.9494 0.089 Uiso 0.68 1 calc PR C 7
C23 C 0.6162(8) 0.5868(9) 0.9803(9) 0.067(8) Uiso 0.68 1 d PD C 7
H23A H 0.6166 0.5982 1.0063 0.081 Uiso 0.68 1 calc PR C 7
H23B H 0.6272 0.6190 0.9643 0.081 Uiso 0.68 1 calc PR C 7
C24 C 0.6589(13) 0.5601(12) 0.8948(7) 0.084(7) Uiso 0.68 1 d PD C 7
H24A H 0.6515 0.5361 0.8733 0.126 Uiso 0.68 1 calc PR C 7
H24B H 0.6959 0.5916 0.8929 0.126 Uiso 0.68 1 calc PR C 7
H24C H 0.6324 0.5728 0.8954 0.126 Uiso 0.68 1 calc PR C 7
C25 C 0.7469(16) 0.6620(13) 1.0048(7) 0.094(10) Uiso 0.68 1 d PD C 7
H25A H 0.7811 0.6962 1.0004 0.141 Uiso 0.68 1 calc PR C 7
H25B H 0.7524 0.6413 1.0245 0.141 Uiso 0.68 1 calc PR C 7
H25C H 0.7184 0.6702 1.0124 0.141 Uiso 0.68 1 calc PR C 7
C26 C 0.5581(7) 0.5423(15) 0.9701(13) 0.145(17) Uiso 0.68 1 d PD C 7
H26A H 0.5330 0.5564 0.9733 0.217 Uiso 0.68 1 calc PR C 7
H26B H 0.5468 0.5105 0.9862 0.217 Uiso 0.68 1 calc PR C 7
H26C H 0.5574 0.5314 0.9442 0.217 Uiso 0.68 1 calc PR C 7
P2A P 0.6754(7) 0.5853(6) 0.9900(4) 0.062(4) Uani 0.32 1 d PD D 8
C21A C 0.7179(18) 0.6518(13) 1.0122(16) 0.069(15) Uiso 0.32 1 d PD D 8
H21C H 0.7199 0.6812 0.9962 0.083 Uiso 0.32 1 calc PR D 8
H21D H 0.7014 0.6529 1.0361 0.083 Uiso 0.32 1 calc PR D 8
C22A C 0.702(2) 0.5946(17) 0.9426(7) 0.074(6) Uiso 0.32 1 d PD D 8
H22C H 0.6961 0.6218 0.9297 0.089 Uiso 0.32 1 calc PR D 8
H22D H 0.7422 0.6090 0.9437 0.089 Uiso 0.32 1 calc PR D 8
C23A C 0.6118(17) 0.575(2) 0.969(2) 0.10(3) Uiso 0.32 1 d PD D 8
H23C H 0.6034 0.5518 0.9470 0.114 Uiso 0.32 1 calc PR D 8
H23D H 0.5817 0.5559 0.9870 0.114 Uiso 0.32 1 calc PR D 8
C24A C 0.775(2) 0.661(3) 1.0187(19) 0.084(7) Uiso 0.32 1 d PD D 8
H24D H 0.7980 0.6963 1.0306 0.126 Uiso 0.32 1 calc PR D 8
H24E H 0.7916 0.6599 0.9950 0.126 Uiso 0.32 1 calc PR D 8
H24F H 0.7731 0.6318 1.0348 0.126 Uiso 0.32 1 calc PR D 8
C25A C 0.675(3) 0.541(2) 0.9206(10) 0.09(2) Uiso 0.32 1 d PD D 8
H25D H 0.6908 0.5479 0.8956 0.128 Uiso 0.32 1 calc PR D 8
H25E H 0.6360 0.5271 0.9191 0.128 Uiso 0.32 1 calc PR D 8
H25F H 0.6822 0.5143 0.9331 0.128 Uiso 0.32 1 calc PR D 8
C26A C 0.613(3) 0.628(2) 0.9575(19) 0.09(2) Uiso 0.32 1 d PD D 8
H26D H 0.5778 0.6195 0.9471 0.142 Uiso 0.32 1 calc PR D 8
H26E H 0.6418 0.6473 0.9389 0.142 Uiso 0.32 1 calc PR D 8
H26F H 0.6210 0.6519 0.9792 0.142 Uiso 0.32 1 calc PR D 8

loop_
_atom_site_aniso_label
_atom_site_aniso_U_11
_atom_site_aniso_U_22
_atom_site_aniso_U_33
_atom_site_aniso_U_23
_atom_site_aniso_U_13
_atom_site_aniso_U_12
Au1 0.0268(2) 0.0268(2) 0.0212(3) 0.000 0.000 0.01340(12)
Pd1 0.0249(5) 0.0224(4) 0.0176(5) 0.00115(19) 0.0023(4) 0.0125(3)
Pd2 0.0315(4) 0.0266(4) 0.0227(4) 0.0034(3) 0.0050(3) 0.0135(4)
Pd3 0.0321(5) 0.0321(5) 0.0245(6) -0.0023(2) 0.0023(2) 0.0164(5)
Pd4 0.0311(4) 0.0321(4) 0.0236(4) 0.0044(3) 0.0034(3) 0.0186(4)
Pd5 0.0326(4) 0.0315(4) 0.0234(4) 0.0042(3) 0.0036(3) 0.0165(4)
Pd6 0.0421(5) 0.0300(4) 0.0297(5) -0.0007(3) 0.0029(4) 0.0190(4)
Pd7 0.0368(5) 0.0365(5) 0.0332(5) 0.0059(4) 0.0088(4) 0.0137(4)
Pd8 0.0579(6) 0.0379(5) 0.0343(5) 0.0099(4) 0.0107(4) 0.0296(5)
P1 0.075(3) 0.045(2) 0.056(2) 0.0081(18) 0.032(2) 0.006(2)
O2 0.091(9) 0.048(7) 0.106(10) 0.020(7) 0.044(8) 0.037(7)
C2 0.056(8) 0.030(6) 0.060(9) 0.015(6) 0.019(7) 0.017(6)
O4 0.044(5) 0.074(7) 0.037(5) 0.023(5) 0.009(4) 0.010(5)
O5 0.127(11) 0.042(6) 0.069(8) 0.005(5) 0.037(8) 0.038(7)
C4 0.048(8) 0.055(8) 0.028(6) -0.002(6) 0.001(5) 0.017(7)
C5 0.081(11) 0.054(9) 0.046(8) -0.004(7) 0.014(8) 0.041(9)
P2 0.097(5) 0.049(4) 0.040(3) 0.009(3) 0.012(3) 0.046(4)
P2A 0.092(11) 0.037(7) 0.060(10) 0.016(6) 0.020(8) 0.034(8)

loop_
_atom_type_symbol
_atom_type_description
_atom_type_scat_dispersion_real
_atom_type_scat_dispersion_imag
_atom_type_scat_source
C C 0.0033 0.0016 'International Tables Vol C Tables 4.2.6.8 and 6.1.1.4'
H H 0.0000 0.0000 'International Tables Vol C Tables 4.2.6.8 and 6.1.1.4'
O O 0.0106 0.0060 'International Tables Vol C Tables 4.2.6.8 and 6.1.1.4'
P P 0.1023 0.0942 'International Tables Vol C Tables 4.2.6.8 and 6.1.1.4'
Pd Pd -0.9988 1.0072 'International Tables Vol C Tables 4.2.6.8 and 6.1.1.4'
Au Au -2.0133 8.8022 'International Tables Vol C Tables 4.2.6.8 and 6.1.1.4'

loop_
_geom_angle_atom_site_label_1
_geom_angle_atom_site_label_2
_geom_angle_atom_site_label_3
_geom_angle
_geom_angle_site_symmetry_1
_geom_angle_site_symmetry_3
Pd5 Au1 Pd5 60.25(3) 3_665 2_655
Pd5 Au1 Pd5 60.25(3) 3_665 .
Pd5 Au1 Pd5 60.25(3) 2_655 .
Pd5 Au1 Pd1 146.657(19) 3_665 .
Pd5 Au1 Pd1 147.159(19) 2_655 .
Pd5 Au1 Pd1 110.62(3) . .
Pd5 Au1 Pd1 110.62(3) 3_665 3_665
Pd5 Au1 Pd1 146.659(19) 2_655 3_665
Pd5 Au1 Pd1 147.16(2) . 3_665
Pd1 Au1 Pd1 57.87(3) . 3_665
Pd5 Au1 Pd1 147.159(19) 3_665 2_655
Pd5 Au1 Pd1 110.62(3) 2_655 2_655
Pd5 Au1 Pd1 146.659(19) . 2_655
Pd1 Au1 Pd1 57.87(3) . 2_655
Pd1 Au1 Pd1 57.87(3) 3_665 2_655
Pd5 Au1 Pd4 87.79(3) 3_665 2_655
Pd5 Au1 Pd4 59.53(2) 2_655 2_655
Pd5 Au1 Pd4 119.72(3) . 2_655
Pd1 Au1 Pd4 120.87(3) . 2_655
Pd1 Au1 Pd4 89.487(19) 3_665 2_655
Pd1 Au1 Pd4 63.04(2) 2_655 2_655
Pd5 Au1 Pd4 59.53(2) 3_665 3_665
Pd5 Au1 Pd4 119.72(3) 2_655 3_665
Pd5 Au1 Pd4 87.79(3) . 3_665
Pd1 Au1 Pd4 89.485(19) . 3_665
Pd1 Au1 Pd4 63.04(2) 3_665 3_665
Pd1 Au1 Pd4 120.87(3) 2_655 3_665
Pd4 Au1 Pd4 119.959(2) 2_655 3_665
Pd5 Au1 Pd4 119.72(3) 3_665 .
Pd5 Au1 Pd4 87.79(3) 2_655 .
Pd5 Au1 Pd4 59.53(2) . .
Pd1 Au1 Pd4 63.04(2) . .
Pd1 Au1 Pd4 120.87(3) 3_665 .
Pd1 Au1 Pd4 89.484(19) 2_655 .
Pd4 Au1 Pd4 119.957(2) 2_655 .
Pd4 Au1 Pd4 119.960(2) 3_665 .
Pd5 Au1 Pd2 91.41(3) 3_665 .
Pd5 Au1 Pd2 119.79(3) 2_655 .
Pd5 Au1 Pd2 59.59(2) . .
Pd1 Au1 Pd2 91.05(2) 3_665 .
Pd1 Au1 Pd2 117.80(3) 2_655 .
Pd4 Au1 Pd2 179.15(3) 2_655 .
Pd4 Au1 Pd2 59.77(2) 3_665 .
Pd4 Au1 Pd2 60.26(2) . .
Pd5 Au1 Pd2 59.59(2) 3_665 3_665
Pd5 Au1 Pd2 91.41(3) 2_655 3_665
Pd5 Au1 Pd2 119.80(3) . 3_665
Pd1 Au1 Pd2 117.80(3) . 3_665
Pd1 Au1 Pd2 59.98(2) 3_665 3_665
Pd1 Au1 Pd2 91.05(2) 2_655 3_665
Pd4 Au1 Pd2 59.77(2) 2_655 3_665
Pd4 Au1 Pd2 60.26(2) 3_665 3_665
Pd4 Au1 Pd2 179.15(3) . 3_665
Pd2 Au1 Pd2 119.996(1) . 3_665
Pd5 Au1 Pd2 119.80(3) 3_665 2_655
Pd5 Au1 Pd2 59.59(2) 2_655 2_655
Pd5 Au1 Pd2 91.41(3) . 2_655
Pd1 Au1 Pd2 91.05(2) . 2_655
Pd1 Au1 Pd2 117.80(3) 3_665 2_655
Pd1 Au1 Pd2 59.98(2) 2_655 2_655
Pd4 Au1 Pd2 60.26(2) 2_655 2_655
Pd4 Au1 Pd2 179.15(3) 3_665 2_655
Pd4 Au1 Pd2 59.77(2) . 2_655
Pd2 Au1 Pd2 119.997(1) . 2_655
Pd2 Au1 Pd2 119.996(1) 3_665 2_655
Pd1 Pd1 Pd1 60.0 3_665 2_655
Pd1 Pd1 Pd6 178.189(18) 3_665 18_656
Pd1 Pd1 Pd6 120.03(2) 2_655 18_656
Pd1 Pd1 Pd6 120.03(2) 3_665 .
Pd1 Pd1 Pd6 178.189(18) 2_655 .
Pd6 Pd1 Pd6 60.01(4) 18_656 .
Pd1 Pd1 Au1 61.065(16) 3_665 .
Pd1 Pd1 Au1 61.064(16) 2_655 .
Pd6 Pd1 Au1 117.23(2) 18_656 .
Pd6 Pd1 Au1 120.66(2) . .
Pd1 Pd1 Au1 61.055(16) 3_665 16_546
Pd1 Pd1 Au1 61.057(16) 2_655 16_546
Pd6 Pd1 Au1 120.67(2) 18_656 16_546
Pd6 Pd1 Au1 117.24(2) . 16_546
Au1 Pd1 Au1 112.06(4) . 16_546
Pd1 Pd1 Pd2 93.48(2) 3_665 .
Pd1 Pd1 Pd2 121.85(2) 2_655 .
Pd6 Pd1 Pd2 85.01(3) 18_656 .
Pd6 Pd1 Pd2 59.90(3) . .
Au1 Pd1 Pd2 60.835(19) . .
Au1 Pd1 Pd2 150.10(3) 16_546 .
Pd1 Pd1 Pd2 121.84(2) 3_665 18_656
Pd1 Pd1 Pd2 93.48(3) 2_655 18_656
Pd6 Pd1 Pd2 59.91(3) 18_656 18_656
Pd6 Pd1 Pd2 85.02(3) . 18_656
Au1 Pd1 Pd2 150.10(3) . 18_656
Au1 Pd1 Pd2 60.839(19) 16_546 18_656
Pd2 Pd1 Pd2 140.28(5) . 18_656
Pd1 Pd1 Pd3 61.52(2) 3_665 .
Pd1 Pd1 Pd3 121.52(2) 2_655 .
Pd6 Pd1 Pd3 118.42(4) 18_656 .
Pd6 Pd1 Pd3 58.54(3) . .
Au1 Pd1 Pd3 90.852(13) . .
Au1 Pd1 Pd3 90.849(13) 16_546 .
Pd2 Pd1 Pd3 61.588(19) . .
Pd2 Pd1 Pd3 117.24(2) 18_656 .
Pd1 Pd1 Pd3 121.53(2) 3_665 2_655
Pd1 Pd1 Pd3 61.53(2) 2_655 2_655
Pd6 Pd1 Pd3 58.54(3) 18_656 2_655
Pd6 Pd1 Pd3 118.41(4) . 2_655
Au1 Pd1 Pd3 90.854(13) . 2_655
Au1 Pd1 Pd3 90.853(13) 16_546 2_655
Pd2 Pd1 Pd3 117.24(2) . 2_655
Pd2 Pd1 Pd3 61.587(19) 18_656 2_655
Pd3 Pd1 Pd3 176.95(5) . 2_655
Pd1 Pd1 Pd4 88.77(2) 3_665 18_656
Pd1 Pd1 Pd4 119.72(2) 2_655 18_656
Pd6 Pd1 Pd4 92.67(3) 18_656 18_656
Pd6 Pd1 Pd4 58.61(3) . 18_656
Au1 Pd1 Pd4 145.64(3) . 18_656
Au1 Pd1 Pd4 58.710(18) 16_546 18_656
Pd2 Pd1 Pd4 109.11(3) . 18_656
Pd2 Pd1 Pd4 59.10(2) 18_656 18_656
Pd3 Pd1 Pd4 58.372(17) . 18_656
Pd3 Pd1 Pd4 120.65(2) 2_655 18_656
Pd1 Pd1 Pd4 119.73(2) 3_665 .
Pd1 Pd1 Pd4 88.77(2) 2_655 .
Pd6 Pd1 Pd4 58.60(3) 18_656 .
Pd6 Pd1 Pd4 92.67(3) . .
Au1 Pd1 Pd4 58.708(18) . .
Au1 Pd1 Pd4 145.64(3) 16_546 .
Pd2 Pd1 Pd4 59.11(2) . .
Pd2 Pd1 Pd4 109.11(3) 18_656 .
Pd3 Pd1 Pd4 120.65(2) . .
Pd3 Pd1 Pd4 58.373(17) 2_655 .
Pd4 Pd1 Pd4 148.21(5) 18_656 .
C2 Pd2 Pd8 47.3(4) . .
C2 Pd2 Pd6 77.0(5) . .
Pd8 Pd2 Pd6 61.65(3) . .
C2 Pd2 Pd5 100.2(5) . .
Pd8 Pd2 Pd5 95.26(4) . .
Pd6 Pd2 Pd5 151.53(4) . .
C2 Pd2 Pd4 128.7(4) . 3_665
Pd8 Pd2 Pd4 175.47(4) . 3_665
Pd6 Pd2 Pd4 116.70(4) . 3_665
Pd5 Pd2 Pd4 87.52(3) . 3_665
C2 Pd2 Pd1 133.0(4) . .
Pd8 Pd2 Pd1 93.52(4) . .
Pd6 Pd2 Pd1 59.38(3) . .
Pd5 Pd2 Pd1 109.76(3) . .
Pd4 Pd2 Pd1 88.89(3) 3_665 .
C2 Pd2 Pd4 108.1(5) . .
Pd8 Pd2 Pd4 65.77(3) . .
Pd6 Pd2 Pd4 94.39(3) . .
Pd5 Pd2 Pd4 59.13(3) . .
Pd4 Pd2 Pd4 118.76(4) 3_665 .
Pd1 Pd2 Pd4 62.42(2) . .
C2 Pd2 Au1 159.1(5) . .
Pd8 Pd2 Au1 124.99(4) . .
Pd6 Pd2 Au1 118.50(3) . .
Pd5 Pd2 Au1 59.35(3) . .
Pd4 Pd2 Au1 59.53(2) 3_665 .
Pd1 Pd2 Au1 59.19(3) . .
Pd4 Pd2 Au1 59.30(2) . .
C2 Pd2 Pd3 112.1(5) . .
Pd8 Pd2 Pd3 119.18(3) . .
Pd6 Pd2 Pd3 57.69(3) . .
Pd5 Pd2 Pd3 143.37(4) . .
Pd4 Pd2 Pd3 59.01(2) 3_665 .
Pd1 Pd2 Pd3 59.53(3) . .
Pd4 Pd2 Pd3 121.90(4) . .
Au1 Pd2 Pd3 88.74(3) . .
C2 Pd2 Pd7 83.4(4) . .
Pd8 Pd2 Pd7 119.94(4) . .
Pd6 Pd2 Pd7 147.89(4) . .
Pd5 Pd2 Pd7 56.80(3) . .
Pd4 Pd2 Pd7 58.85(3) 3_665 .
Pd1 Pd2 Pd7 143.47(4) . .
Pd4 Pd2 Pd7 115.93(4) . .
Au1 Pd2 Pd7 87.75(3) . .
Pd3 Pd2 Pd7 108.88(3) . .
C3A Pd3 C3A 111(2) 16_546 .
C3A Pd3 C3 29.6(13) 16_546 16_546
C3A Pd3 C3 92.6(12) . 16_546
C3A Pd3 C3 92.6(12) 16_546 .
C3A Pd3 C3 29.6(13) . .
C3 Pd3 C3 86.4(15) 16_546 .
C3A Pd3 Pd6 48.6(11) 16_546 .
C3A Pd3 Pd6 134.3(11) . .
C3 Pd3 Pd6 48.6(7) 16_546 .
C3 Pd3 Pd6 135.0(7) . .
C3A Pd3 Pd6 134.3(11) 16_546 16_546
C3A Pd3 Pd6 48.6(11) . 16_546
C3 Pd3 Pd6 135.0(7) 16_546 16_546
C3 Pd3 Pd6 48.6(7) . 16_546
Pd6 Pd3 Pd6 176.33(6) . 16_546
C3A Pd3 Pd4 55.9(12) 16_546 18_656
C3A Pd3 Pd4 150.9(13) . 18_656
C3 Pd3 Pd4 83.3(7) 16_546 18_656
C3 Pd3 Pd4 121.3(8) . 18_656
Pd6 Pd3 Pd4 60.41(3) . 18_656
Pd6 Pd3 Pd4 118.43(3) 16_546 18_656
C3A Pd3 Pd4 150.9(13) 16_546 3_665
C3A Pd3 Pd4 55.9(12) . 3_665
C3 Pd3 Pd4 121.3(8) 16_546 3_665
C3 Pd3 Pd4 83.3(7) . 3_665
Pd6 Pd3 Pd4 118.43(3) . 3_665
Pd6 Pd3 Pd4 60.41(3) 16_546 3_665
Pd4 Pd3 Pd4 147.83(6) 18_656 3_665
C3A Pd3 Pd1 144.5(12) 16_546 3_665
C3A Pd3 Pd1 100.4(10) . 3_665
C3 Pd3 Pd1 165.3(7) 16_546 3_665
C3 Pd3 Pd1 108.3(7) . 3_665
Pd6 Pd3 Pd1 116.63(5) . 3_665
Pd6 Pd3 Pd1 59.71(3) 16_546 3_665
Pd4 Pd3 Pd1 88.56(3) 18_656 3_665
Pd4 Pd3 Pd1 62.48(3) 3_665 3_665
C3A Pd3 Pd1 100.4(10) 16_546 .
C3A Pd3 Pd1 144.5(12) . .
C3 Pd3 Pd1 108.3(7) 16_546 .
C3 Pd3 Pd1 165.2(7) . .
Pd6 Pd3 Pd1 59.71(3) . .
Pd6 Pd3 Pd1 116.63(5) 16_546 .
Pd4 Pd3 Pd1 62.47(3) 18_656 .
Pd4 Pd3 Pd1 88.57(3) 3_665 .
Pd1 Pd3 Pd1 56.95(5) 3_665 .
C3A Pd3 Pd2 102.1(12) 16_546 .
C3A Pd3 Pd2 97.6(13) . .
C3 Pd3 Pd2 82.2(8) 16_546 .
C3 Pd3 Pd2 125.2(8) . .
Pd6 Pd3 Pd2 59.33(2) . .
Pd6 Pd3 Pd2 119.38(3) 16_546 .
Pd4 Pd3 Pd2 110.24(3) 18_656 .
Pd4 Pd3 Pd2 59.10(3) 3_665 .
Pd1 Pd3 Pd2 89.15(3) 3_665 .
Pd1 Pd3 Pd2 58.89(2) . .
C3A Pd3 Pd2 97.6(13) 16_546 16_546
C3A Pd3 Pd2 102.1(12) . 16_546
C3 Pd3 Pd2 125.2(8) 16_546 16_546
C3 Pd3 Pd2 82.2(8) . 16_546
Pd6 Pd3 Pd2 119.39(3) . 16_546
Pd6 Pd3 Pd2 59.33(2) 16_546 16_546
Pd4 Pd3 Pd2 59.10(3) 18_656 16_546
Pd4 Pd3 Pd2 110.24(3) 3_665 16_546
Pd1 Pd3 Pd2 58.88(2) 3_665 16_546
Pd1 Pd3 Pd2 89.15(3) . 16_546
Pd2 Pd3 Pd2 144.80(6) . 16_546
C1A Pd4 C1 19.6(10) . .
C1A Pd4 C3A 71.6(11) . 2_655
C1 Pd4 C3A 88.1(11) . 2_655
C1A Pd4 Pd5 91.1(8) . .
C1 Pd4 Pd5 74.2(9) . .
C3A Pd4 Pd5 162.3(6) 2_655 .
C1A Pd4 Pd6 106.3(6) . 18_656
C1 Pd4 Pd6 113.7(7) . 18_656
C3A Pd4 Pd6 46.3(10) 2_655 18_656
Pd5 Pd4 Pd6 141.40(4) . 18_656
C1A Pd4 Au1 136.9(6) . .
C1 Pd4 Au1 128.8(8) . .
C3A Pd4 Au1 136.1(5) 2_655 .
Pd5 Pd4 Au1 59.96(3) . .
Pd6 Pd4 Au1 116.20(4) 18_656 .
C1A Pd4 Pd3 105.6(8) . 2_655
C1 Pd4 Pd3 125.2(10) . 2_655
C3A Pd4 Pd3 45.1(5) 2_655 2_655
Pd5 Pd4 Pd3 149.08(4) . 2_655
Pd6 Pd4 Pd3 58.62(2) 18_656 2_655
Au1 Pd4 Pd3 91.05(3) . 2_655
C1A Pd4 Pd2 92.3(7) . 2_655
C1 Pd4 Pd2 102.5(9) . 2_655
C3A Pd4 Pd2 92.1(8) 2_655 2_655
Pd5 Pd4 Pd2 92.22(3) . 2_655
Pd6 Pd4 Pd2 120.39(4) 18_656 2_655
Au1 Pd4 Pd2 60.70(2) . 2_655
Pd3 Pd4 Pd2 61.90(2) 2_655 2_655
C1A Pd4 Pd2 134.1(8) . .
C1 Pd4 Pd2 115.1(10) . .
C3A Pd4 Pd2 130.6(10) 2_655 .
Pd5 Pd4 Pd2 59.79(3) . .
Pd6 Pd4 Pd2 84.34(3) 18_656 .
Au1 Pd4 Pd2 60.45(2) . .
Pd3 Pd4 Pd2 117.39(4) 2_655 .
Pd2 Pd4 Pd2 121.10(4) 2_655 .
C1A Pd4 Pd7 46.1(6) . 2_655
C1 Pd4 Pd7 44.0(8) . 2_655
C3A Pd4 Pd7 107.6(9) 2_655 2_655
Pd5 Pd4 Pd7 59.75(3) . 2_655
Pd6 Pd4 Pd7 151.34(4) 18_656 2_655
Au1 Pd4 Pd7 90.77(3) . 2_655
Pd3 Pd4 Pd7 114.78(4) 2_655 2_655
Pd2 Pd4 Pd7 63.08(3) 2_655 2_655
Pd2 Pd4 Pd7 119.51(4) . 2_655
C1A Pd4 Pd1 161.7(7) . .
C1 Pd4 Pd1 168.6(8) . .
C3A Pd4 Pd1 90.1(8) 2_655 .
Pd5 Pd4 Pd1 107.11(3) . .
Pd6 Pd4 Pd1 58.02(3) 18_656 .
Au1 Pd4 Pd1 58.25(3) . .
Pd3 Pd4 Pd1 59.15(3) 2_655 .
Pd2 Pd4 Pd1 88.85(3) 2_655 .
Pd2 Pd4 Pd1 58.48(2) . .
Pd7 Pd4 Pd1 146.63(4) 2_655 .
C1A Pd4 Pd8 92.3(7) . .
C1 Pd4 Pd8 82.5(9) . .
C3A Pd4 Pd8 87.1(8) 2_655 .
Pd5 Pd4 Pd8 90.00(3) . .
Pd6 Pd4 Pd8 55.92(3) 18_656 .
Au1 Pd4 Pd8 116.83(4) . .
Pd3 Pd4 Pd8 114.54(3) 2_655 .
Pd2 Pd4 Pd8 174.89(4) 2_655 .
Pd2 Pd4 Pd8 56.45(3) . .
Pd7 Pd4 Pd8 121.95(4) 2_655 .
Pd1 Pd4 Pd8 86.10(3) . .
C4 Pd5 Pd7 49.5(4) . .
C4 Pd5 Pd4 145.7(5) . .
Pd7 Pd5 Pd4 125.58(4) . .
C4 Pd5 Au1 141.1(5) . .
Pd7 Pd5 Au1 93.15(3) . .
Pd4 Pd5 Au1 60.50(2) . .
C4 Pd5 Pd2 102.4(4) . .
Pd7 Pd5 Pd2 64.50(3) . .
Pd4 Pd5 Pd2 61.08(3) . .
Au1 Pd5 Pd2 61.06(2) . .
C4 Pd5 Pd7 124.5(4) . 2_655
Pd7 Pd5 Pd7 173.12(5) . 2_655
Pd4 Pd5 Pd7 61.15(3) . 2_655
Au1 Pd5 Pd7 91.90(3) . 2_655
Pd2 Pd5 Pd7 122.20(4) . 2_655
C4 Pd5 Pd5 124.8(4) . 2_655
Pd7 Pd5 Pd5 120.52(4) . 2_655
Pd4 Pd5 Pd5 88.12(4) . 2_655
Au1 Pd5 Pd5 59.877(16) . 2_655
Pd2 Pd5 Pd5 120.90(2) . 2_655
Pd7 Pd5 Pd5 58.59(4) 2_655 2_655
C4 Pd5 Pd5 88.1(5) . 3_665
Pd7 Pd5 Pd5 60.64(4) . 3_665
Pd4 Pd5 Pd5 120.32(2) . 3_665
Au1 Pd5 Pd5 59.877(16) . 3_665
Pd2 Pd5 Pd5 92.07(3) . 3_665
Pd7 Pd5 Pd5 118.47(4) 2_655 3_665
Pd5 Pd5 Pd5 60.0 2_655 3_665
C3A Pd6 C5 92.6(7) 16_546 .
C3A Pd6 C3 29.0(12) 16_546 16_546
C5 Pd6 C3 100.0(7) . 16_546
C3A Pd6 Pd3 47.3(5) 16_546 .
C5 Pd6 Pd3 139.8(5) . .
C3 Pd6 Pd3 47.4(4) 16_546 .
C3A Pd6 Pd8 102.0(10) 16_546 18_656
C5 Pd6 Pd8 47.1(5) . 18_656
C3 Pd6 Pd8 127.1(7) 16_546 18_656
Pd3 Pd6 Pd8 127.79(4) . 18_656
C3A Pd6 Pd1 101.1(8) 16_546 .
C5 Pd6 Pd1 142.1(5) . .
C3 Pd6 Pd1 109.1(4) 16_546 .
Pd3 Pd6 Pd1 61.75(3) . .
Pd8 Pd6 Pd1 95.22(4) 18_656 .
C3A Pd6 Pd6 151.5(12) 16_546 18_656
C5 Pd6 Pd6 92.2(5) . 18_656
C3 Pd6 Pd6 167.8(5) 16_546 18_656
Pd3 Pd6 Pd6 121.60(3) . 18_656
Pd8 Pd6 Pd6 62.33(4) 18_656 18_656
Pd1 Pd6 Pd6 59.99(2) . 18_656
C3A Pd6 Pd2 104.3(7) 16_546 .
C5 Pd6 Pd2 148.6(4) . .
C3 Pd6 Pd2 84.0(7) 16_546 .
Pd3 Pd6 Pd2 62.97(3) . .
Pd8 Pd6 Pd2 147.16(5) 18_656 .
Pd1 Pd6 Pd2 60.71(2) . .
Pd6 Pd6 Pd2 85.43(4) 18_656 .
C3A Pd6 Pd4 56.0(12) 16_546 18_656
C5 Pd6 Pd4 97.7(4) . 18_656
C3 Pd6 Pd4 83.0(7) 16_546 18_656
Pd3 Pd6 Pd4 60.97(3) . 18_656
Pd8 Pd6 Pd4 66.82(3) 18_656 18_656
Pd1 Pd6 Pd4 63.37(3) . 18_656
Pd6 Pd6 Pd4 95.58(4) 18_656 18_656
Pd2 Pd6 Pd4 113.71(4) . 18_656
C3A Pd6 Pd8 149.1(12) 16_546 .
C5 Pd6 Pd8 93.1(5) . .
C3 Pd6 Pd8 120.1(7) 16_546 .
Pd3 Pd6 Pd8 121.95(4) . .
Pd8 Pd6 Pd8 104.05(4) 18_656 .
Pd1 Pd6 Pd8 92.81(3) . .
Pd6 Pd6 Pd8 58.40(4) 18_656 .
Pd2 Pd6 Pd8 59.16(3) . .
Pd4 Pd6 Pd8 152.26(5) 18_656 .
C1 Pd7 C1A 19.7(10) 3_665 3_665
C1 Pd7 C4 155.6(11) 3_665 .
C1A Pd7 C4 174.7(8) 3_665 .
C1 Pd7 P1 94.1(6) 3_665 .
C1A Pd7 P1 91.6(5) 3_665 .
C4 Pd7 P1 91.5(4) . .
C1 Pd7 Pd5 129.2(7) 3_665 .
C1A Pd7 Pd5 132.9(4) 3_665 .
C4 Pd7 Pd5 44.7(4) . .
P1 Pd7 Pd5 135.25(15) . .
C1 Pd7 Pd5 74.8(9) 3_665 3_665
C1A Pd7 Pd5 89.6(6) 3_665 3_665
C4 Pd7 Pd5 85.2(4) . 3_665
P1 Pd7 Pd5 138.09(12) . 3_665
Pd5 Pd7 Pd5 60.77(4) . 3_665
C1 Pd7 Pd4 46.1(5) 3_665 3_665
C1A Pd7 Pd4 44.8(4) 3_665 3_665
C4 Pd7 Pd4 132.1(4) . 3_665
P1 Pd7 Pd4 136.30(15) . 3_665
Pd5 Pd7 Pd4 88.18(3) . 3_665
Pd5 Pd7 Pd4 59.09(3) 3_665 3_665
C1 Pd7 Pd2 99.7(6) 3_665 .
C1A Pd7 Pd2 87.3(6) 3_665 .
C4 Pd7 Pd2 93.7(4) . .
P1 Pd7 Pd2 133.02(12) . .
Pd5 Pd7 Pd2 58.70(3) . .
Pd5 Pd7 Pd2 88.89(3) 3_665 .
Pd4 Pd7 Pd2 58.07(3) 3_665 .
C5 Pd8 C2 162.0(7) 18_656 .
C5 Pd8 P2 98.3(4) 18_656 .
C2 Pd8 P2 90.7(4) . .
C5 Pd8 P2A 89.9(6) 18_656 .
C2 Pd8 P2A 93.8(6) . .
P2 Pd8 P2A 18.9(4) . .
C5 Pd8 Pd6 48.5(4) 18_656 18_656
C2 Pd8 Pd6 125.1(4) . 18_656
P2 Pd8 Pd6 144.1(2) . 18_656
P2A Pd8 Pd6 138.4(4) . 18_656
C5 Pd8 Pd2 134.4(4) 18_656 .
C2 Pd8 Pd2 43.9(4) . .
P2 Pd8 Pd2 125.69(18) . .
P2A Pd8 Pd2 135.6(4) . .
Pd6 Pd8 Pd2 85.93(4) 18_656 .
C5 Pd8 Pd6 90.8(4) 18_656 .
C2 Pd8 Pd6 73.7(4) . .
P2 Pd8 Pd6 148.1(2) . .
P2A Pd8 Pd6 132.3(5) . .
Pd6 Pd8 Pd6 59.28(4) 18_656 .
Pd2 Pd8 Pd6 59.19(3) . .
C5 Pd8 Pd4 91.0(5) 18_656 .
C2 Pd8 Pd4 97.6(4) . .
P2 Pd8 Pd4 121.7(2) . .
P2A Pd8 Pd4 139.2(4) . .
Pd6 Pd8 Pd4 57.25(3) 18_656 .
Pd2 Pd8 Pd4 57.78(3) . .
Pd6 Pd8 Pd4 88.43(3) . .
C11 P1 C13A 105(2) . .
C11 P1 C13 107(2) . .
C13A P1 C13 22.4(12) . .
C11 P1 C12A 65(2) . .
C13A P1 C12A 100.1(15) . .
C13 P1 C12A 121.7(14) . .
C11 P1 C12 105(3) . .
C13A P1 C12 65.5(19) . .
C13 P1 C12 86.8(18) . .
C12A P1 C12 47.4(18) . .
C11 P1 C11A 33(2) . .
C13A P1 C11A 106.2(16) . .
C13 P1 C11A 95.7(13) . .
C12A P1 C11A 97.7(11) . .
C12 P1 C11A 137(2) . .
C11 P1 Pd7 129(2) . .
C13A P1 Pd7 125.3(14) . .
C13 P1 Pd7 115.1(10) . .
C12A P1 Pd7 111.1(9) . .
C12 P1 Pd7 105.2(19) . .
C11A P1 Pd7 112.5(7) . .
O1 C1 Pd7 142(2) . 2_655
O1 C1 Pd4 126(2) . .
Pd7 C1 Pd4 89.9(9) 2_655 .
O1A C1A Pd4 125.1(19) . .
O1A C1A Pd7 145.5(18) . 2_655
Pd4 C1A Pd7 89.1(7) . 2_655
O2 C2 Pd2 133.4(13) . .
O2 C2 Pd8 137.7(12) . .
Pd2 C2 Pd8 88.9(5) . .
O3 C3 Pd3 143(2) . .
O3 C3 Pd6 133(2) . 16_546
Pd3 C3 Pd6 84.0(7) . 16_546
O3A C3A Pd3 130(3) . .
O3A C3A Pd6 135(3) . 16_546
Pd3 C3A Pd6 84.1(10) . 16_546
O3A C3A Pd4 130(3) . 3_665
Pd3 C3A Pd4 79.0(10) . 3_665
Pd6 C3A Pd4 77.7(12) 16_546 3_665
O4 C4 Pd5 133.9(12) . .
O4 C4 Pd7 140.1(11) . .
Pd5 C4 Pd7 85.9(5) . .
O5 C5 Pd8 146.1(12) . 18_656
O5 C5 Pd6 129.1(12) . .
Pd8 C5 Pd6 84.5(6) 18_656 .
C14 C11 P1 118(4) . .
C14 C11 H11A 107.9 . .
P1 C11 H11A 107.9 . .
C14 C11 H11B 107.9 . .
P1 C11 H11B 107.9 . .
H11A C11 H11B 107.2 . .
C15 C12 P1 113(3) . .
C15 C12 H12A 109.1 . .
P1 C12 H12A 109.1 . .
C15 C12 H12B 109.1 . .
P1 C12 H12B 109.1 . .
H12A C12 H12B 107.8 . .
C16 C13 P1 121(4) . .
C16 C13 H13A 107.1 . .
P1 C13 H13A 107.1 . .
C16 C13 H13B 107.1 . .
P1 C13 H13B 107.1 . .
H13A C13 H13B 106.8 . .
C11 C14 H14A 109.5 . .
C11 C14 H14B 109.5 . .
H14A C14 H14B 109.5 . .
C11 C14 H14C 109.5 . .
H14A C14 H14C 109.5 . .
H14B C14 H14C 109.5 . .
C12 C15 H15A 109.5 . .
C12 C15 H15B 109.5 . .
H15A C15 H15B 109.5 . .
C12 C15 H15C 109.5 . .
H15A C15 H15C 109.5 . .
H15B C15 H15C 109.5 . .
C13 C16 H16A 109.5 . .
C13 C16 H16B 109.5 . .
H16A C16 H16B 109.5 . .
C13 C16 H16C 109.5 . .
H16A C16 H16C 109.5 . .
H16B C16 H16C 109.5 . .
C14A C11A P1 124(2) . .
C14A C11A H11C 106.3 . .
P1 C11A H11C 106.3 . .
C14A C11A H11D 106.3 . .
P1 C11A H11D 106.3 . .
H11C C11A H11D 106.4 . .
C15A C12A P1 109(2) . .
C15A C12A H12C 109.8 . .
P1 C12A H12C 109.8 . .
C15A C12A H12D 109.8 . .
P1 C12A H12D 109.8 . .
H12C C12A H12D 108.2 . .
C16A C13A P1 99(2) . .
C16A C13A H13C 112.0 . .
P1 C13A H13C 112.0 . .
C16A C13A H13D 112.0 . .
P1 C13A H13D 112.0 . .
H13C C13A H13D 109.7 . .
C11A C14A H14D 109.5 . .
C11A C14A H14E 109.5 . .
H14D C14A H14E 109.5 . .
C11A C14A H14F 109.5 . .
H14D C14A H14F 109.5 . .
H14E C14A H14F 109.5 . .
C12A C15A H15D 109.5 . .
C12A C15A H15E 109.5 . .
H15D C15A H15E 109.5 . .
C12A C15A H15F 109.5 . .
H15D C15A H15F 109.5 . .
H15E C15A H15F 109.5 . .
C13A C16A H16D 109.5 . .
C13A C16A H16E 109.5 . .
H16D C16A H16E 109.5 . .
C13A C16A H16F 109.5 . .
H16D C16A H16F 109.5 . .
H16E C16A H16F 109.5 . .
C21 P2 C22 104.7(13) . .
C21 P2 C23 108.7(14) . .
C22 P2 C23 100.7(12) . .
C21 P2 Pd8 111.4(8) . .
C22 P2 Pd8 114.1(9) . .
C23 P2 Pd8 116.2(10) . .
C24 C21 P2 119.4(18) . .
C24 C21 H21A 107.5 . .
P2 C21 H21A 107.5 . .
C24 C21 H21B 107.5 . .
P2 C21 H21B 107.5 . .
H21A C21 H21B 107.0 . .
C25 C22 P2 112.4(19) . .
C25 C22 H22A 109.1 . .
P2 C22 H22A 109.1 . .
C25 C22 H22B 109.1 . .
P2 C22 H22B 109.1 . .
H22A C22 H22B 107.9 . .
C26 C23 P2 111.7(9) . .
C26 C23 H23A 109.3 . .
P2 C23 H23A 109.3 . .
C26 C23 H23B 109.3 . .
P2 C23 H23B 109.3 . .
H23A C23 H23B 107.9 . .
C21 C24 H24A 109.5 . .
C21 C24 H24B 109.5 . .
H24A C24 H24B 109.5 . .
C21 C24 H24C 109.5 . .
H24A C24 H24C 109.5 . .
H24B C24 H24C 109.5 . .
C22 C25 H25A 109.5 . .
C22 C25 H25B 109.5 . .
H25A C25 H25B 109.5 . .
C22 C25 H25C 109.5 . .
H25A C25 H25C 109.5 . .
H25B C25 H25C 109.5 . .
C23 C26 H26A 109.5 . .
C23 C26 H26B 109.5 . .
H26A C26 H26B 109.5 . .
C23 C26 H26C 109.5 . .
H26A C26 H26C 109.5 . .
H26B C26 H26C 109.5 . .
C21A P2A C22A 104(2) . .
C21A P2A C23A 115(3) . .
C22A P2A C23A 87(3) . .
C21A P2A Pd8 115(2) . .
C22A P2A Pd8 115.8(18) . .
C23A P2A Pd8 115(2) . .
C24A C21A P2A 110(3) . .
C24A C21A H21C 109.8 . .
P2A C21A H21C 109.8 . .
C24A C21A H21D 109.8 . .
P2A C21A H21D 109.8 . .
H21C C21A H21D 108.2 . .
C25A C22A P2A 112.2(10) . .
C25A C22A H22C 109.2 . .
P2A C22A H22C 109.2 . .
C25A C22A H22D 109.2 . .
P2A C22A H22D 109.2 . .
H22C C22A H22D 107.9 . .
C26A C23A P2A 115(4) . .
C26A C23A H23C 108.6 . .
P2A C23A H23C 108.6 . .
C26A C23A H23D 108.6 . .
P2A C23A H23D 108.6 . .
H23C C23A H23D 107.6 . .
C21A C24A H24D 109.5 . .
C21A C24A H24E 109.5 . .
H24D C24A H24E 109.5 . .
C21A C24A H24F 109.5 . .
H24D C24A H24F 109.5 . .
C22A C25A H25D 109.5 . .
C22A C25A H25E 109.5 . .
H25D C25A H25E 109.5 . .
C22A C25A H25F 109.5 . .
H25D C25A H25F 109.5 . .
H25E C25A H25F 109.5 . .
C23A C26A H26D 109.5 . .
C23A C26A H26E 109.5 . .
H26D C26A H26E 109.5 . .
C23A C26A H26F 109.5 . .
H26D C26A H26F 109.5 . .
H26E C26A H26F 109.5 . .

loop_
_geom_bond_atom_site_label_1
_geom_bond_atom_site_label_2
_geom_bond_distance
_geom_bond_site_symmetry_2
Au1 Pd5 2.7720(10) 3_665
Au1 Pd5 2.7720(10) 2_655
Au1 Pd5 2.7720(10) .
Au1 Pd1 2.7734(8) .
Au1 Pd1 2.7734(8) 3_665
Au1 Pd1 2.7734(8) 2_655
Au1 Pd4 2.7870(8) 2_655
Au1 Pd4 2.7870(8) 3_665
Au1 Pd4 2.7870(8) .
Au1 Pd2 2.8197(8) .
Au1 Pd2 2.8197(8) 3_665
Au1 Pd2 2.8197(8) 2_655
Pd1 Pd1 2.6837(18) 3_665
Pd1 Pd1 2.6838(18) 2_655
Pd1 Pd6 2.7584(13) 18_656
Pd1 Pd6 2.7587(13) .
Pd1 Au1 2.7734(8) 16_546
Pd1 Pd2 2.7958(9) .
Pd1 Pd2 2.7958(8) 18_656
Pd1 Pd3 2.8145(11) .
Pd1 Pd3 2.8144(11) 2_655
Pd1 Pd4 2.9071(9) 18_656
Pd1 Pd4 2.9071(9) .
Pd2 C2 1.922(13) .
Pd2 Pd8 2.7726(13) .
Pd2 Pd6 2.7734(12) .
Pd2 Pd5 2.7786(12) .
Pd2 Pd4 2.7939(12) 3_665
Pd2 Pd4 2.8145(12) .
Pd2 Pd3 2.8722(9) .
Pd2 Pd7 2.9350(12) .
Pd3 C3A 2.014(18) 16_546
Pd3 C3A 2.014(18) .
Pd3 C3 2.016(16) 16_546
Pd3 C3 2.016(16) .
Pd3 Pd6 2.7252(9) .
Pd3 Pd6 2.7254(9) 16_546
Pd3 Pd4 2.7912(9) 18_656
Pd3 Pd4 2.7914(8) 3_665
Pd3 Pd1 2.8144(11) 3_665
Pd3 Pd2 2.8723(9) 16_546
Pd4 C1A 1.984(15) .
Pd4 C1 2.031(17) .
Pd4 C3A 2.35(4) 2_655
Pd4 Pd5 2.7599(11) .
Pd4 Pd6 2.7756(12) 18_656
Pd4 Pd3 2.7913(8) 2_655
Pd4 Pd2 2.7939(12) 2_655
Pd4 Pd7 2.8174(12) 2_655
Pd4 Pd8 3.0339(13) .
Pd5 C4 1.918(14) .
Pd5 Pd7 2.7211(12) .
Pd5 Pd7 2.7787(13) 2_655
Pd5 Pd5 2.7823(14) 2_655
Pd5 Pd5 2.7823(14) 3_665
Pd6 C3A 2.05(4) 16_546
Pd6 C5 2.056(14) .
Pd6 C3 2.06(3) 16_546
Pd6 Pd8 2.7334(13) 18_656
Pd6 Pd6 2.7589(19) 18_656
Pd6 Pd4 2.7760(12) 18_656
Pd6 Pd8 2.8420(13) .
Pd7 C1 1.96(3) 3_665
Pd7 C1A 2.03(2) 3_665
Pd7 C4 2.074(14) .
Pd7 P1 2.321(4) .
Pd7 Pd5 2.7788(13) 3_665
Pd7 Pd4 2.8172(12) 3_665
Pd8 C5 2.011(16) 18_656
Pd8 C2 2.037(15) .
Pd8 P2 2.305(6) .
Pd8 P2A 2.361(11) .
Pd8 Pd6 2.7334(13) 18_656
P1 C11 1.825(10) .
P1 C13A 1.826(10) .
P1 C13 1.835(10) .
P1 C12A 1.836(10) .
P1 C12 1.840(10) .
P1 C11A 1.866(9) .
O1 C1 1.164(10) .
C1 Pd7 1.96(3) 2_655
O1A C1A 1.160(10) .
C1A Pd7 2.03(2) 2_655
O2 C2 1.176(17) .
O3 C3 1.161(10) .
C3 Pd6 2.06(3) 16_546
O3A C3A 1.164(10) .
C3A Pd6 2.05(4) 16_546
C3A Pd4 2.35(4) 3_665
O4 C4 1.159(16) .
O5 C5 1.141(18) .
C5 Pd8 2.011(16) 18_656
C11 C14 1.527(10) .
C11 H11A 0.9900 .
C11 H11B 0.9900 .
C12 C15 1.532(10) .
C12 H12A 0.9900 .
C12 H12B 0.9900 .
C13 C16 1.530(10) .
C13 H13A 0.9900 .
C13 H13B 0.9900 .
C14 H14A 0.9800 .
C14 H14B 0.9800 .
C14 H14C 0.9800 .
C15 H15A 0.9800 .
C15 H15B 0.9800 .
C15 H15C 0.9800 .
C16 H16A 0.9800 .
C16 H16B 0.9800 .
C16 H16C 0.9800 .
C11A C14A 1.525(10) .
C11A H11C 0.9900 .
C11A H11D 0.9900 .
C12A C15A 1.532(10) .
C12A H12C 0.9900 .
C12A H12D 0.9900 .
C13A C16A 1.525(10) .
C13A H13C 0.9900 .
C13A H13D 0.9900 .
C14A H14D 0.9800 .
C14A H14E 0.9800 .
C14A H14F 0.9800 .
C15A H15D 0.9800 .
C15A H15E 0.9800 .
C15A H15F 0.9800 .
C16A H16D 0.9800 .
C16A H16E 0.9800 .
C16A H16F 0.9800 .
P2 C21 1.835(10) .
P2 C22 1.837(10) .
P2 C23 1.838(10) .
C21 C24 1.527(10) .
C21 H21A 0.9900 .
C21 H21B 0.9900 .
C22 C25 1.530(10) .
C22 H22A 0.9900 .
C22 H22B 0.9900 .
C23 C26 1.532(10) .
C23 H23A 0.9900 .
C23 H23B 0.9900 .
C24 H24A 0.9800 .
C24 H24B 0.9800 .
C24 H24C 0.9800 .
C25 H25A 0.9800 .
C25 H25B 0.9800 .
C25 H25C 0.9800 .
C26 H26A 0.9800 .
C26 H26B 0.9800 .
C26 H26C 0.9800 .
P2A C21A 1.833(10) .
P2A C22A 1.835(10) .
P2A C23A 1.838(10) .
C21A C24A 1.531(10) .
C21A H21C 0.9900 .
C21A H21D 0.9900 .
C22A C25A 1.530(10) .
C22A H22C 0.9900 .
C22A H22D 0.9900 .
C23A C26A 1.531(10) .
C23A H23C 0.9900 .
C23A H23D 0.9900 .
C24A H24D 0.9800 .
C24A H24E 0.9800 .
C24A H24F 0.9800 .
C25A H25D 0.9800 .
C25A H25E 0.9800 .
C25A H25F 0.9800 .
C26A H26D 0.9800 .
C26A H26E 0.9800 .
C26A H26F 0.9800 .
